data_7118862
loop_
_publ_author_name
'Shi, Qiuyan'
'Li, Yu'
'Bo, Shaowei'
'Li, Xiaofei'
'Zhao, Peng'
'Liu, Qi'
'Yang, Zhigang'
'Cong, Hengjiang'
'Deng, Hexiang'
'Chen, Mingnan'
'Chen, Shizhen'
'Zhou, Xin'
'Ding, Hong'
'Jiang, Zhong-Xing'

_publ_section_title
;
 Discovery of a (19)F MRI sensitive salinomycin derivative with high
 cytotoxicity towards cancer cells.
;
_journal_issue 29
_journal_name_full 'Chemical communications (Cambridge, England)'
_journal_page_first 5136
_journal_page_last 5139
_journal_paper_doi 10.1039/c6cc01508e
_journal_volume 52
_journal_year 2016
_chemical_absolute_configuration ad
_chemical_formula_moiety 'C50 H75 Br K N3 O11'
_chemical_formula_sum 'C50 H75 Br K N3 O11'
_chemical_formula_weight 1013.14
_space_group_crystal_system tetragonal
_space_group_IT_number 92
_space_group_name_Hall 'P 4abw 2nw'
_space_group_name_H-M_alt 'P 41 21 2'
_symmetry_space_group_name_Hall 'P 4abw 2nw'
_symmetry_space_group_name_H-M 'P 41 21 2'
_atom_sites_solution_hydrogens mixed
_atom_sites_solution_primary direct
_atom_sites_solution_secondary difmap
_audit_creation_method SHELXL-2014/7
_audit_update_record
;
2016-01-25 deposited with the CCDC.
2016-03-10 downloaded from the CCDC.
;
_cell_angle_alpha 90
_cell_angle_beta 90
_cell_angle_gamma 90
_cell_formula_units_Z 8
_cell_length_a 13.55260(10)
_cell_length_b 13.55260(10)
_cell_length_c 57.9362(6)
_cell_measurement_reflns_used 9809
_cell_measurement_temperature 296(2)
_cell_measurement_theta_max 63.15
_cell_measurement_theta_min 4.47
_cell_volume 10641.31(16)
_computing_cell_refinement 'Bruker SAINT'
_computing_data_collection 'Bruker APEX2'
_computing_data_reduction 'Bruker SAINT'
_computing_molecular_graphics 'Bruker SHELXTL'
_computing_publication_material 'Bruker SHELXTL'
_computing_structure_refinement 'SHELXL-2014/7 (Sheldrick, 2014)'
_computing_structure_solution 'SHELXS-97 (Sheldrick, 2008)'
_diffrn_ambient_temperature 296(2)
_diffrn_measured_fraction_theta_full 0.989
_diffrn_measured_fraction_theta_max 0.989
_diffrn_measurement_device_type 'Bruker Kappa APEX-Duo CCD'
_diffrn_measurement_method '\f and \w scans'
_diffrn_radiation_type CuK\a
_diffrn_radiation_wavelength 1.54178
_diffrn_reflns_av_R_equivalents 0.0412
_diffrn_reflns_av_unetI/netI 0.0338
_diffrn_reflns_Laue_measured_fraction_full 0.989
_diffrn_reflns_Laue_measured_fraction_max 0.989
_diffrn_reflns_limit_h_max 3
_diffrn_reflns_limit_h_min -15
_diffrn_reflns_limit_k_max 15
_diffrn_reflns_limit_k_min -15
_diffrn_reflns_limit_l_max 65
_diffrn_reflns_limit_l_min -67
_diffrn_reflns_number 61328
_diffrn_reflns_point_group_measured_fraction_full 0.970
_diffrn_reflns_point_group_measured_fraction_max 0.970
_diffrn_reflns_theta_full 63.832
_diffrn_reflns_theta_max 63.832
_diffrn_reflns_theta_min 3.051
_diffrn_source 'fine-focus sealed tube'
_exptl_absorpt_coefficient_mu 2.226
_exptl_absorpt_correction_T_max 0.7524
_exptl_absorpt_correction_T_min 0.6795
_exptl_absorpt_correction_type multi-scan
_exptl_absorpt_process_details 'SADABS-2012/1 (Bruker,2012)'
_exptl_crystal_colour colorless
_exptl_crystal_density_diffrn 1.265
_exptl_crystal_density_method 'not measured'
_exptl_crystal_description bar
_exptl_crystal_F_000 4304
_exptl_crystal_size_max 0.080
_exptl_crystal_size_mid 0.060
_exptl_crystal_size_min 0.040
_refine_diff_density_max 0.918
_refine_diff_density_min -0.465
_refine_diff_density_rms 0.049
_refine_ls_abs_structure_details
;
 Flack x determined using 2988 quotients [(I+)-(I-)]/[(I+)+(I-)]
 (Parsons, Flack and Wagner, Acta Cryst. B69 (2013) 249-259).
;
_refine_ls_abs_structure_Flack 0.020(3)
_refine_ls_extinction_method none
_refine_ls_goodness_of_fit_ref 1.038
_refine_ls_hydrogen_treatment mixed
_refine_ls_matrix_type full
_refine_ls_number_parameters 724
_refine_ls_number_reflns 8523
_refine_ls_number_restraints 44
_refine_ls_restrained_S_all 1.045
_refine_ls_R_factor_all 0.0445
_refine_ls_R_factor_gt 0.0416
_refine_ls_shift/su_max 0.000
_refine_ls_shift/su_mean 0.000
_refine_ls_structure_factor_coef Fsqd
_refine_ls_weighting_details 'w=1/[\s^2^(Fo^2^)+(0.0723P)^2^+3.4648P] where P=(Fo^2^+2Fc^2^)/3'
_refine_ls_weighting_scheme calc
_refine_ls_wR_factor_gt 0.1132
_refine_ls_wR_factor_ref 0.1157
_reflns_Friedel_coverage 0.680
_reflns_Friedel_fraction_full 0.942
_reflns_Friedel_fraction_max 0.942
_reflns_number_gt 7955
_reflns_number_total 8523
_reflns_threshold_expression 'I > 2\s(I)'
_cod_data_source_file c6cc01508e2.cif
_cod_data_source_block I
_cod_depositor_comments 'Adding full bibliography for 7118861--7118862.cif.'
_cod_original_cell_volume 10641.31(19)
_cod_database_code 7118862
_shelx_shelxl_version_number 2014/7
_shelx_space_group_comment
;
The symmetry employed for this shelxl refinement is uniquely defined
by the following loop, which should always be used as a source of
symmetry information in preference to the above space-group names.
They are only intended as comments.
;
_shelx_estimated_absorpt_t_min 0.842
_shelx_estimated_absorpt_t_max 0.916

loop_
_space_group_symop_operation_xyz
'x, y, z'
'-x, -y, z+1/2'
'-y+1/2, x+1/2, z+1/4'
'y+1/2, -x+1/2, z+3/4'
'-x+1/2, y+1/2, -z+1/4'
'x+1/2, -y+1/2, -z+3/4'
'y, x, -z'
'-y, -x, -z+1/2'

loop_
_atom_site_label
_atom_site_type_symbol
_atom_site_fract_x
_atom_site_fract_y
_atom_site_fract_z
_atom_site_U_iso_or_equiv
_atom_site_adp_type
_atom_site_occupancy
_atom_site_site_symmetry_order
_atom_site_calc_flag
_atom_site_refinement_flags_posn
_atom_site_refinement_flags_adp
_atom_site_refinement_flags_occupancy
_atom_site_disorder_assembly
_atom_site_disorder_group
Br1 Br 0.05368(4) 1.11225(4) -0.13297(2) 0.06480(18) Uani 1 1 d . . . . .
K1 K 0.37548(8) 0.69750(7) 0.06375(2) 0.0543(2) Uani 1 1 d . . . . .
O1 O 0.3993(3) 0.5284(2) 0.03909(5) 0.0612(8) Uani 1 1 d . . . . .
N1 N 0.2399(3) 0.8530(3) -0.01125(7) 0.0533(9) Uani 1 1 d . . . . .
C1 C 0.3617(3) 0.4683(3) 0.05336(7) 0.0501(10) Uani 1 1 d . . . . .
O2 O 0.3062(3) 0.4938(3) 0.06944(5) 0.0651(9) Uani 1 1 d . . . . .
C2 C 0.3901(4) 0.3601(3) 0.05122(9) 0.0575(11) Uani 1 1 d . . . . .
H2 H 0.436(4) 0.338(4) 0.0388(10) 0.069 Uiso 1 1 d . U . . .
O3 O 0.5266(2) 0.4031(2) 0.07774(5) 0.0502(7) Uani 1 1 d . . . . .
C3 C 0.2963(5) 0.2953(5) 0.04964(17) 0.105(2) Uani 1 1 d . . . . .
H3A H 0.3157 0.2276 0.0466 0.126 Uiso 1 1 calc R U . . .
H3B H 0.2625 0.2967 0.0644 0.126 Uiso 1 1 calc R U . . .
O4 O 0.5732(2) 0.6189(2) 0.05030(5) 0.0525(7) Uani 1 1 d . . . . .
H4O H 0.5326 0.5781 0.0459 0.063 Uiso 1 1 calc R U . . .
C4 C 0.2260(6) 0.3288(8) 0.03099(18) 0.134(4) Uani 1 1 d . . . . .
H4A H 0.1782 0.2779 0.0281 0.202 Uiso 1 1 calc R U . . .
H4B H 0.2622 0.3421 0.0171 0.202 Uiso 1 1 calc R U . . .
H4C H 0.1928 0.3878 0.0359 0.202 Uiso 1 1 calc R U . . .
O5 O 0.5213(3) 0.7643(2) 0.09173(5) 0.0582(8) Uani 1 1 d . . . . .
C5 C 0.4525(4) 0.3308(3) 0.07203(9) 0.0593(12) Uani 1 1 d . . . . .
H5 H 0.404(4) 0.342(4) 0.0870(9) 0.071 Uiso 1 1 d . U . . .
O6 O 0.5198(2) 0.9055(2) 0.04504(4) 0.0425(6) Uani 1 1 d . . . . .
C6 C 0.5003(5) 0.2281(4) 0.06980(13) 0.0774(16) Uani 1 1 d . . . . .
H6A H 0.449(6) 0.182(6) 0.0649(11) 0.093 Uiso 1 1 d . U . . .
H6B H 0.532(6) 0.217(5) 0.0829(12) 0.093 Uiso 1 1 d . U . . .
O7 O 0.3917(2) 0.96695(19) 0.02335(5) 0.0445(6) Uani 1 1 d . . . . .
C7 C 0.5888(5) 0.2305(4) 0.05411(11) 0.0708(15) Uani 1 1 d . . . . .
H7A H 0.621(5) 0.171(5) 0.0545(10) 0.085 Uiso 1 1 d . U . . .
H7B H 0.576(5) 0.245(5) 0.0389(11) 0.085 Uiso 1 1 d . U . . .
O8 O 0.3029(2) 0.8690(2) 0.04913(4) 0.0451(6) Uani 1 1 d . . . . .
C8 C 0.6631(4) 0.3074(4) 0.06186(9) 0.0616(12) Uani 1 1 d . . . . .
H8 H 0.7145 0.3114 0.0500 0.074 Uiso 1 1 calc R U . . .
O9 O 0.2207(2) 0.7793(2) 0.08626(5) 0.0493(7) Uani 1 1 d . . . . .
C9 C 0.6099(3) 0.4075(3) 0.06249(7) 0.0466(9) Uani 1 1 d . . . . .
H9 H 0.586(4) 0.423(4) 0.0462(9) 0.056 Uiso 1 1 d . U . . .
O10 O 0.1496(3) 0.6227(3) 0.06014(5) 0.0614(8) Uani 1 1 d . . . . .
H10O H 0.1891 0.5821 0.0651 0.074 Uiso 1 1 calc R U . . .
C10 C 0.7136(5) 0.2817(5) 0.08466(11) 0.0859(18) Uani 1 1 d . . . . .
H10A H 0.7719 0.3213 0.0864 0.129 Uiso 1 1 calc R U . . .
H10B H 0.7315 0.2132 0.0847 0.129 Uiso 1 1 calc R U . . .
H10C H 0.6693 0.2946 0.0972 0.129 Uiso 1 1 calc R U . . .
O11 O 0.6572(3) 0.6572(3) 0.0000 0.0807(16) Uani 1 2 d S T P . .
H11O H 0.6594 0.6521 0.0146 0.097 Uiso 0.5 1 d R U P . .
H11W H 0.6229 0.6087 -0.0050 0.097 Uiso 0.5 1 d R U P . .
C11 C 0.6726(3) 0.4952(3) 0.07080(7) 0.0474(9) Uani 1 1 d . . . . .
H11 H 0.6957 0.4794 0.0864 0.057 Uiso 1 1 calc R U . . .
O12 O 0.5117(6) 0.5117(6) 0.0000 0.165(3) Uani 1 2 d S TU P . .
H12O H 0.4683 0.5099 0.0106 0.197 Uiso 0.5 1 d R U P . .
H12W H 0.4817 0.5148 -0.0129 0.197 Uiso 0.5 1 d R U P . .
C12 C 0.7641(4) 0.5080(5) 0.05558(11) 0.0731(15) Uani 1 1 d . . . . .
H12A H 0.8054 0.5587 0.0619 0.110 Uiso 1 1 calc R U . . .
H12B H 0.7441 0.5262 0.0403 0.110 Uiso 1 1 calc R U . . .
H12C H 0.8000 0.4470 0.0550 0.110 Uiso 1 1 calc R U . . .
C13 C 0.6117(3) 0.5899(3) 0.07247(7) 0.0431(9) Uani 1 1 d . . . . .
H13 H 0.558(4) 0.582(3) 0.0846(8) 0.052 Uiso 1 1 d . U . . .
C14 C 0.6687(3) 0.6799(3) 0.08087(7) 0.0461(9) Uani 1 1 d . . . . .
H14 H 0.720(4) 0.693(4) 0.0695(8) 0.055 Uiso 1 1 d . U . . .
C15 C 0.7162(5) 0.6651(4) 0.10460(10) 0.0774(16) Uani 1 1 d . . . . .
H15A H 0.7493 0.7247 0.1092 0.116 Uiso 1 1 calc R U . . .
H15B H 0.7630 0.6121 0.1038 0.116 Uiso 1 1 calc R U . . .
H15C H 0.6661 0.6494 0.1157 0.116 Uiso 1 1 calc R U . . .
C16 C 0.6016(3) 0.7700(3) 0.08282(7) 0.0443(9) Uani 1 1 d . . . . .
C17 C 0.6416(3) 0.8657(3) 0.07319(7) 0.0456(9) Uani 1 1 d . . . . .
H17 H 0.707(4) 0.865(4) 0.0739(8) 0.055 Uiso 1 1 d . U . . .
C18 C 0.6066(5) 0.9566(4) 0.08623(9) 0.0618(12) Uani 1 1 d . . . . .
H18A H 0.539(5) 0.956(4) 0.0878(10) 0.074 Uiso 1 1 d . U . . .
H18B H 0.624(4) 1.021(5) 0.0769(9) 0.074 Uiso 1 1 d . U . . .
C19 C 0.6547(5) 0.9656(6) 0.10974(11) 0.096(2) Uani 1 1 d . . . . .
H19A H 0.6347 1.0264 0.1168 0.143 Uiso 1 1 calc R U . . .
H19B H 0.7252 0.9650 0.1080 0.143 Uiso 1 1 calc R U . . .
H19C H 0.6348 0.9112 0.1193 0.143 Uiso 1 1 calc R U . . .
C20 C 0.6186(3) 0.8675(3) 0.04696(7) 0.0418(9) Uani 1 1 d . . . . .
H20 H 0.612(3) 0.795(4) 0.0406(7) 0.050 Uiso 1 1 d . U . . .
C21 C 0.6949(3) 0.9270(3) 0.03338(8) 0.0495(10) Uani 1 1 d . . . . .
H21 H 0.697(4) 0.984(4) 0.0400(9) 0.059 Uiso 1 1 d . U . . .
C22 C 0.6576(4) 0.9473(4) 0.00912(8) 0.0543(11) Uani 1 1 d . . . . .
H22A H 0.693(4) 0.992(4) 0.0034(9) 0.065 Uiso 1 1 d . U . . .
H22B H 0.659(4) 0.879(4) -0.0007(9) 0.065 Uiso 1 1 d . U . . .
C23 C 0.5525(4) 0.9868(3) 0.00857(8) 0.0488(10) Uani 1 1 d . . . . .
H23 H 0.555(4) 1.032(4) 0.0164(9) 0.059 Uiso 1 1 d . U . . .
C24 C 0.4834(3) 0.9172(3) 0.02182(7) 0.0407(9) Uani 1 1 d . . . . .
C25 C 0.7932(4) 0.8733(4) 0.03247(10) 0.0687(13) Uani 1 1 d . . . . .
H25A H 0.8397 0.9117 0.0238 0.103 Uiso 1 1 calc R U . . .
H25B H 0.7845 0.8103 0.0252 0.103 Uiso 1 1 calc R U . . .
H25C H 0.8177 0.8639 0.0479 0.103 Uiso 1 1 calc R U . . .
C26 C 0.5172(5) 1.0078(4) -0.01583(8) 0.0696(14) Uani 1 1 d . . . . .
H26A H 0.4543 1.0403 -0.0153 0.104 Uiso 1 1 calc R U . . .
H26B H 0.5109 0.9468 -0.0241 0.104 Uiso 1 1 calc R U . . .
H26C H 0.5641 1.0495 -0.0235 0.104 Uiso 1 1 calc R U . . .
C27 C 0.4744(3) 0.8173(3) 0.01047(6) 0.0391(9) Uani 1 1 d . . . . .
H27 H 0.536(4) 0.790(3) 0.0075(7) 0.047 Uiso 1 1 d . U . . .
C28 C 0.3898(3) 0.7778(3) 0.00478(7) 0.0463(9) Uani 1 1 d . . . . .
H28 H 0.395(4) 0.712(4) -0.0028(8) 0.056 Uiso 1 1 d . U . . .
C29 C 0.2933(3) 0.8261(3) 0.01011(7) 0.0460(9) Uani 1 1 d . . . . .
H29 H 0.246(4) 0.778(4) 0.0161(8) 0.055 Uiso 1 1 d . U . . .
C30 C 0.3033(3) 0.9119(3) 0.02705(7) 0.0453(9) Uani 1 1 d . . . . .
C31 C 0.2188(4) 0.9858(4) 0.02681(8) 0.0558(11) Uani 1 1 d . . . . .
H31A H 0.1587 0.9558 0.0211 0.047(12) Uiso 1 1 calc R . . . .
H31B H 0.2348 1.0425 0.0173 0.059(13) Uiso 1 1 calc R . . . .
C32 C 0.2081(4) 1.0158(4) 0.05229(9) 0.0632(13) Uani 1 1 d . . . . .
H32B H 0.2459 1.0750 0.0555 0.085(18) Uiso 1 1 calc R . . . .
H32A H 0.1395 1.0279 0.0561 0.081(17) Uiso 1 1 calc R . . . .
C33 C 0.2483(3) 0.9282(3) 0.06600(8) 0.0513(10) Uani 1 1 d . . . . .
C34 C 0.3203(4) 0.9613(4) 0.08468(9) 0.0669(14) Uani 1 1 d . . . . .
H34A H 0.3455 0.9046 0.0926 0.100 Uiso 1 1 calc R U . . .
H34B H 0.2867 1.0035 0.0954 0.100 Uiso 1 1 calc R U . . .
H34C H 0.3739 0.9968 0.0777 0.100 Uiso 1 1 calc R U . . .
C35 C 0.1684(3) 0.8599(3) 0.07589(8) 0.0511(10) Uani 1 1 d . . . . .
H35 H 0.130(4) 0.894(4) 0.0887(8) 0.061 Uiso 1 1 d . U . . .
C36 C 0.0922(4) 0.8234(4) 0.05849(9) 0.0568(11) Uani 1 1 d . . . . .
H36A H 0.123(4) 0.798(4) 0.0457(10) 0.068 Uiso 1 1 d . U . . .
H36B H 0.052(4) 0.874(4) 0.0527(9) 0.068 Uiso 1 1 d . U . . .
C37 C 0.0290(4) 0.7406(4) 0.06827(11) 0.0631(13) Uani 1 1 d . . . . .
H37A H -0.009(5) 0.717(5) 0.0562(10) 0.076 Uiso 1 1 d . U . . .
H37B H -0.012(5) 0.754(5) 0.0780(11) 0.076 Uiso 1 1 d . U . . .
C38 C 0.0911(3) 0.6593(4) 0.07856(8) 0.0539(11) Uani 1 1 d . . . . .
C39 C 0.1614(4) 0.7034(4) 0.09676(7) 0.0536(11) Uani 1 1 d . . . . .
H39 H 0.213(4) 0.653(4) 0.1007(9) 0.064 Uiso 1 1 d . U . . .
C40 C 0.1138(6) 0.7401(5) 0.11895(9) 0.092(2) Uani 1 1 d . . . . .
H40A H 0.1610 0.7774 0.1277 0.138 Uiso 1 1 calc R U . . .
H40B H 0.0920 0.6847 0.1279 0.138 Uiso 1 1 calc R U . . .
H40C H 0.0583 0.7812 0.1153 0.138 Uiso 1 1 calc R U . . .
C41 C 0.0258(4) 0.5762(5) 0.08833(13) 0.0783(16) Uani 1 1 d . . . . .
H41A H -0.017(5) 0.617(5) 0.0983(12) 0.094 Uiso 1 1 d . U . . .
H41B H -0.022(5) 0.551(5) 0.0753(11) 0.094 Uiso 1 1 d . U . . .
C42 C 0.0800(6) 0.4922(5) 0.09965(14) 0.099(2) Uani 1 1 d . . . . .
H42A H 0.0340 0.4410 0.1036 0.149 Uiso 1 1 calc R U . . .
H42B H 0.1120 0.5155 0.1134 0.149 Uiso 1 1 calc R U . . .
H42C H 0.1285 0.4665 0.0892 0.149 Uiso 1 1 calc R U . . .
C43 C 0.2616(3) 0.9106(3) -0.02917(7) 0.0482(10) Uani 1 1 d . . . . .
H43 H 0.3197 0.9458 -0.0314 0.058 Uiso 1 1 calc R U . . .
C44 C 0.1832(3) 0.9079(3) -0.04345(8) 0.0525(10) Uani 1 1 d . . . . .
C45 C 0.1587(3) 0.9551(3) -0.06572(8) 0.0504(10) Uani 1 1 d . . . . .
C46 C 0.2169(4) 1.0266(4) -0.07577(8) 0.0642(13) Uani 1 1 d . . . . .
H46 H 0.2763 1.0438 -0.0688 0.077 Uiso 1 1 calc R U . . .
C47 C 0.1884(4) 1.0733(4) -0.09607(9) 0.0667(13) Uani 1 1 d . . . . .
H47 H 0.229(5) 1.114(5) -0.1025(11) 0.080 Uiso 1 1 d . U . . .
C48 C 0.1002(4) 1.0459(3) -0.10621(7) 0.0538(11) Uani 1 1 d . . . . .
C49 C 0.0432(4) 0.9736(4) -0.09686(9) 0.0601(12) Uani 1 1 d . . . . .
H49 H -0.028(4) 0.952(4) -0.1027(9) 0.072 Uiso 1 1 d . U . . .
C50 C 0.0714(4) 0.9297(4) -0.07669(9) 0.0597(12) Uani 1 1 d . . . . .
H50 H 0.039(4) 0.883(5) -0.0710(10) 0.072 Uiso 1 1 d . U . . .
N2A N 0.1578(10) 0.8008(12) -0.0159(3) 0.061(3) Uani 0.61(3) 1 d . U P A 1
N3A N 0.1248(11) 0.8328(13) -0.0354(3) 0.066(3) Uani 0.61(3) 1 d . U P A 1
N2B N 0.1387(16) 0.838(2) -0.0111(4) 0.068(4) Uani 0.39(3) 1 d . U P A 2
N3B N 0.1030(17) 0.867(2) -0.0309(4) 0.065(4) Uani 0.39(3) 1 d . U P A 2

loop_
_atom_site_aniso_label
_atom_site_aniso_U_11
_atom_site_aniso_U_22
_atom_site_aniso_U_33
_atom_site_aniso_U_23
_atom_site_aniso_U_13
_atom_site_aniso_U_12
Br1 0.0746(3) 0.0732(3) 0.0467(2) 0.0005(2) 0.0021(2) 0.0118(3)
K1 0.0542(6) 0.0451(5) 0.0637(5) 0.0015(4) 0.0054(4) 0.0073(4)
O1 0.074(2) 0.0560(18) 0.0541(17) 0.0012(15) 0.0039(16) 0.0004(16)
N1 0.043(2) 0.061(2) 0.056(2) 0.0073(18) -0.0064(16) -0.0108(17)
C1 0.047(2) 0.056(3) 0.048(2) -0.005(2) 0.0023(19) -0.0050(19)
O2 0.063(2) 0.081(2) 0.0517(16) -0.0066(16) 0.0105(15) 0.0139(17)
C2 0.060(3) 0.049(3) 0.063(3) -0.006(2) 0.009(2) -0.012(2)
O3 0.0578(17) 0.0448(16) 0.0481(15) 0.0026(12) 0.0114(13) 0.0053(13)
C3 0.074(4) 0.073(4) 0.170(7) -0.005(4) -0.012(5) -0.027(3)
O4 0.0630(19) 0.0455(16) 0.0490(15) 0.0047(13) -0.0126(13) -0.0062(14)
C4 0.089(5) 0.157(9) 0.157(8) -0.038(7) -0.031(5) -0.034(6)
O5 0.060(2) 0.0545(18) 0.0599(17) -0.0043(14) 0.0121(16) -0.0022(15)
C5 0.061(3) 0.043(2) 0.074(3) 0.004(2) 0.020(2) -0.005(2)
O6 0.0469(15) 0.0410(15) 0.0397(13) -0.0014(11) 0.0027(11) -0.0038(12)
C6 0.084(4) 0.047(3) 0.101(4) 0.011(3) 0.013(4) 0.007(3)
O7 0.0487(16) 0.0334(13) 0.0513(15) 0.0013(11) 0.0051(12) -0.0014(12)
C7 0.089(4) 0.035(2) 0.088(4) 0.000(2) 0.009(3) 0.014(2)
O8 0.0528(16) 0.0395(15) 0.0430(14) 0.0018(12) 0.0113(12) 0.0090(12)
C8 0.068(3) 0.048(3) 0.070(3) 0.003(2) 0.012(2) 0.014(2)
O9 0.0464(16) 0.0571(18) 0.0443(15) -0.0016(13) 0.0011(12) -0.0011(13)
C9 0.050(2) 0.044(2) 0.046(2) 0.0026(17) 0.0065(19) 0.0090(19)
O10 0.063(2) 0.064(2) 0.0563(17) -0.0133(15) -0.0003(15) 0.0044(16)
C10 0.092(4) 0.071(4) 0.094(4) 0.012(3) -0.005(3) 0.031(3)
O11 0.0607(19) 0.0607(19) 0.121(4) -0.025(2) 0.025(2) 0.003(2)
C11 0.045(2) 0.050(2) 0.047(2) -0.0004(18) 0.0014(18) 0.0041(18)
O12 0.168(3) 0.168(3) 0.157(4) -0.0110(19) 0.0110(19) -0.015(3)
C12 0.048(3) 0.075(4) 0.097(4) -0.017(3) 0.015(3) 0.001(2)
C13 0.044(2) 0.044(2) 0.0409(19) 0.0039(16) 0.0002(18) 0.0022(17)
C14 0.047(2) 0.044(2) 0.047(2) -0.0003(18) -0.0048(19) -0.0006(18)
C15 0.095(4) 0.065(3) 0.073(3) -0.004(3) -0.038(3) 0.008(3)
C16 0.052(3) 0.042(2) 0.0387(19) -0.0056(16) -0.0047(19) -0.0036(18)
C17 0.044(2) 0.045(2) 0.048(2) -0.0057(18) -0.0085(18) -0.0062(18)
C18 0.080(3) 0.045(3) 0.061(3) -0.017(2) -0.007(3) -0.010(3)
C19 0.098(5) 0.111(5) 0.077(4) -0.051(4) -0.010(3) -0.014(4)
C20 0.046(2) 0.034(2) 0.046(2) -0.0057(16) -0.0029(18) -0.0026(17)
C21 0.048(2) 0.039(2) 0.062(3) -0.008(2) 0.007(2) -0.0102(18)
C22 0.057(3) 0.050(3) 0.055(2) 0.002(2) 0.014(2) -0.016(2)
C23 0.058(3) 0.038(2) 0.051(2) -0.0006(18) 0.007(2) -0.009(2)
C24 0.048(2) 0.035(2) 0.0395(19) -0.0003(16) 0.0016(17) -0.0015(17)
C25 0.052(3) 0.073(3) 0.081(3) -0.004(3) 0.005(2) -0.001(2)
C26 0.084(4) 0.066(3) 0.058(3) 0.024(2) 0.005(3) -0.012(3)
C27 0.047(2) 0.0321(19) 0.0380(19) -0.0021(15) 0.0041(17) 0.0001(17)
C28 0.054(3) 0.041(2) 0.043(2) -0.0044(17) -0.0034(19) -0.0025(19)
C29 0.048(2) 0.044(2) 0.046(2) 0.0036(18) 0.0005(18) -0.0056(18)
C30 0.045(2) 0.039(2) 0.052(2) 0.0061(17) 0.0028(18) 0.0026(17)
C31 0.053(3) 0.045(2) 0.070(3) 0.009(2) 0.004(2) 0.008(2)
C32 0.064(3) 0.045(3) 0.081(3) -0.001(2) 0.019(3) 0.014(2)
C33 0.056(3) 0.045(2) 0.053(2) -0.0064(19) 0.016(2) 0.0045(19)
C34 0.072(3) 0.061(3) 0.067(3) -0.024(2) 0.010(3) -0.007(3)
C35 0.052(2) 0.052(3) 0.050(2) -0.0043(19) 0.013(2) 0.006(2)
C36 0.044(3) 0.066(3) 0.060(3) 0.007(2) 0.004(2) 0.007(2)
C37 0.045(3) 0.075(3) 0.070(3) -0.001(3) 0.005(2) 0.002(2)
C38 0.049(2) 0.058(3) 0.055(2) -0.002(2) 0.006(2) -0.008(2)
C39 0.057(3) 0.058(3) 0.045(2) 0.002(2) 0.009(2) -0.002(2)
C40 0.124(6) 0.099(4) 0.054(3) -0.003(3) 0.037(3) -0.011(4)
C41 0.057(3) 0.072(4) 0.106(5) 0.009(3) 0.010(3) -0.010(3)
C42 0.092(5) 0.081(4) 0.125(6) 0.029(4) 0.014(4) -0.010(4)
C43 0.044(2) 0.049(2) 0.051(2) -0.0002(19) 0.0027(19) -0.0054(18)
C44 0.047(2) 0.052(2) 0.058(2) 0.002(2) -0.002(2) -0.005(2)
C45 0.048(2) 0.049(2) 0.055(2) -0.004(2) -0.0028(19) 0.0061(19)
C46 0.048(3) 0.082(4) 0.063(3) 0.003(3) -0.006(2) -0.014(2)
C47 0.064(3) 0.073(3) 0.063(3) 0.011(3) 0.001(2) -0.008(3)
C48 0.061(3) 0.055(3) 0.046(2) -0.007(2) 0.003(2) 0.009(2)
C49 0.055(3) 0.058(3) 0.068(3) -0.004(2) -0.011(2) -0.003(2)
C50 0.055(3) 0.056(3) 0.068(3) 0.004(2) -0.013(2) -0.006(2)
N2A 0.046(5) 0.060(7) 0.078(6) 0.017(5) -0.016(4) -0.017(5)
N3A 0.046(6) 0.065(7) 0.086(7) 0.019(5) -0.016(5) -0.015(5)
N2B 0.048(7) 0.073(9) 0.082(8) 0.019(7) 0.000(6) -0.011(7)
N3B 0.044(7) 0.072(9) 0.078(8) 0.014(7) -0.010(6) -0.010(7)

loop_
_atom_type_symbol
_atom_type_description
_atom_type_scat_dispersion_real
_atom_type_scat_dispersion_imag
_atom_type_scat_source
C C 0.0181 0.0091 'International Tables Vol C Tables 4.2.6.8 and 6.1.1.4'
H H 0.0000 0.0000 'International Tables Vol C Tables 4.2.6.8 and 6.1.1.4'
N N 0.0311 0.0180 'International Tables Vol C Tables 4.2.6.8 and 6.1.1.4'
O O 0.0492 0.0322 'International Tables Vol C Tables 4.2.6.8 and 6.1.1.4'
K K 0.3868 1.0657 'International Tables Vol C Tables 4.2.6.8 and 6.1.1.4'
Br Br -0.6763 1.2805 'International Tables Vol C Tables 4.2.6.8 and 6.1.1.4'

loop_
_geom_angle_atom_site_label_1
_geom_angle_atom_site_label_2
_geom_angle_atom_site_label_3
_geom_angle
_geom_angle_site_symmetry_3
C48 Br1 K1 122.27(14) 4_464
O8 K1 O9 60.64(9) .
O8 K1 O5 99.68(10) .
O9 K1 O5 98.05(10) .
O8 K1 O1 127.75(10) .
O9 K1 O1 133.64(11) .
O5 K1 O1 120.58(11) .
O8 K1 O2 137.64(10) .
O9 K1 O2 94.78(9) .
O5 K1 O2 118.69(10) .
O1 K1 O2 45.92(9) .
O8 K1 O4 124.04(9) .
O9 K1 O4 165.18(9) .
O5 K1 O4 67.74(9) .
O1 K1 O4 57.03(9) .
O2 K1 O4 88.88(9) .
O8 K1 C1 140.66(11) .
O9 K1 C1 116.56(11) .
O5 K1 C1 118.92(11) .
O1 K1 C1 23.29(10) .
O2 K1 C1 23.15(10) .
O4 K1 C1 69.73(10) .
O8 K1 O10 84.46(10) .
O9 K1 O10 54.96(9) .
O5 K1 O10 146.51(9) .
O1 K1 O10 79.28(10) .
O2 K1 O10 53.77(9) .
O4 K1 O10 136.12(9) .
C1 K1 O10 67.93(10) .
O8 K1 C16 100.61(10) .
O9 K1 C16 115.04(10) .
O5 K1 C16 18.75(9) .
O1 K1 C16 107.87(11) .
O2 K1 C16 121.55(10) .
O4 K1 C16 51.67(9) .
C1 K1 C16 113.43(11) .
O10 K1 C16 164.76(9) .
O8 K1 C39 81.17(11) .
O9 K1 C39 22.89(11) .
O5 K1 C39 105.77(11) .
O1 K1 C39 114.06(12) .
O2 K1 C39 72.12(11) .
O4 K1 C39 154.23(10) .
C1 K1 C39 94.48(12) .
O10 K1 C39 41.60(10) .
C16 K1 C39 124.51(11) .
O8 K1 Br1 138.71(6) 3_655
O9 K1 Br1 81.18(7) 3_655
O5 K1 Br1 68.90(7) 3_655
O1 K1 Br1 89.37(7) 3_655
O2 K1 Br1 54.40(7) 3_655
O4 K1 Br1 89.39(6) 3_655
C1 K1 Br1 68.93(8) 3_655
O10 K1 Br1 86.01(7) 3_655
C16 K1 Br1 80.72(7) 3_655
C39 K1 Br1 65.52(9) 3_655
C1 O1 K1 98.7(3) .
C43 N1 N2A 109.5(6) .
C43 N1 N2B 108.1(10) .
C43 N1 C29 133.5(4) .
N2A N1 C29 116.3(6) .
N2B N1 C29 116.2(10) .
O2 C1 O1 123.4(4) .
O2 C1 C2 118.8(4) .
O1 C1 C2 117.7(4) .
O2 C1 K1 67.8(3) .
O1 C1 K1 58.0(2) .
C2 C1 K1 161.0(3) .
C1 O2 K1 89.1(3) .
C1 C2 C5 109.1(4) .
C1 C2 C3 110.1(5) .
C5 C2 C3 110.8(5) .
C1 C2 H2 120(3) .
C5 C2 H2 99(3) .
C3 C2 H2 108(3) .
C9 O3 C5 115.8(3) .
C4 C3 C2 113.0(7) .
C4 C3 H3A 109.0 .
C2 C3 H3A 109.0 .
C4 C3 H3B 109.0 .
C2 C3 H3B 109.0 .
H3A C3 H3B 107.8 .
C13 O4 K1 100.9(2) .
C13 O4 H4O 109.5 .
K1 O4 H4O 73.7 .
C3 C4 H4A 109.5 .
C3 C4 H4B 109.5 .
H4A C4 H4B 109.5 .
C3 C4 H4C 109.5 .
H4A C4 H4C 109.5 .
H4B C4 H4C 109.5 .
C16 O5 K1 115.0(3) .
O3 C5 C2 113.0(4) .
O3 C5 C6 109.9(5) .
C2 C5 C6 113.7(5) .
O3 C5 H5 98(3) .
C2 C5 H5 105(3) .
C6 C5 H5 117(3) .
C20 O6 C24 115.4(3) .
C7 C6 C5 111.5(5) .
C7 C6 H6A 114(4) .
C5 C6 H6A 108(4) .
C7 C6 H6B 98(5) .
C5 C6 H6B 106(5) .
H6A C6 H6B 119(6) .
C24 O7 C30 119.8(3) .
C6 C7 C8 111.4(5) .
C6 C7 H7A 110(4) .
C8 C7 H7A 106(4) .
C6 C7 H7B 115(4) .
C8 C7 H7B 106(4) .
H7A C7 H7B 107(6) .
C30 O8 C33 112.4(3) .
C30 O8 K1 130.5(2) .
C33 O8 K1 116.9(2) .
C7 C8 C10 113.4(5) .
C7 C8 C9 107.6(4) .
C10 C8 C9 113.0(4) .
C7 C8 H8 107.5 .
C10 C8 H8 107.5 .
C9 C8 H8 107.5 .
C35 O9 C39 116.3(3) .
C35 O9 K1 119.6(2) .
C39 O9 K1 110.1(3) .
O3 C9 C8 110.3(3) .
O3 C9 C11 105.9(3) .
C8 C9 C11 115.5(4) .
O3 C9 H9 109(3) .
C8 C9 H9 108(3) .
C11 C9 H9 108(3) .
C38 O10 K1 111.8(2) .
C38 O10 H10O 109.5 .
K1 O10 H10O 64.5 .
C8 C10 H10A 109.5 .
C8 C10 H10B 109.5 .
H10A C10 H10B 109.5 .
C8 C10 H10C 109.5 .
H10A C10 H10C 109.5 .
H10B C10 H10C 109.5 .
H11O O11 H11W 107.2 .
C13 C11 C12 112.2(4) .
C13 C11 C9 111.7(3) .
C12 C11 C9 110.8(4) .
C13 C11 H11 107.3 .
C12 C11 H11 107.3 .
C9 C11 H11 107.3 .
H12O O12 H12W 107.7 .
C11 C12 H12A 109.5 .
C11 C12 H12B 109.5 .
H12A C12 H12B 109.5 .
C11 C12 H12C 109.5 .
H12A C12 H12C 109.5 .
H12B C12 H12C 109.5 .
O4 C13 C14 104.5(3) .
O4 C13 C11 111.6(3) .
C14 C13 C11 114.7(3) .
O4 C13 H13 113(3) .
C14 C13 H13 103(3) .
C11 C13 H13 110(3) .
C13 C14 C16 111.2(3) .
C13 C14 C15 113.3(4) .
C16 C14 C15 106.8(4) .
C13 C14 H14 107(3) .
C16 C14 H14 109(3) .
C15 C14 H14 109(3) .
C14 C15 H15A 109.5 .
C14 C15 H15B 109.5 .
H15A C15 H15B 109.5 .
C14 C15 H15C 109.5 .
H15A C15 H15C 109.5 .
H15B C15 H15C 109.5 .
O5 C16 C17 122.4(4) .
O5 C16 C14 121.2(4) .
C17 C16 C14 116.4(4) .
O5 C16 K1 46.2(2) .
C17 C16 K1 116.8(3) .
C14 C16 K1 106.4(2) .
C16 C17 C18 113.5(4) .
C16 C17 C20 107.6(3) .
C18 C17 C20 114.3(4) .
C16 C17 H17 109(3) .
C18 C17 H17 107(3) .
C20 C17 H17 104(3) .
C19 C18 C17 112.2(5) .
C19 C18 H18A 110(4) .
C17 C18 H18A 111(4) .
C19 C18 H18B 107(3) .
C17 C18 H18B 110(3) .
H18A C18 H18B 107(5) .
C18 C19 H19A 109.5 .
C18 C19 H19B 109.5 .
H19A C19 H19B 109.5 .
C18 C19 H19C 109.5 .
H19A C19 H19C 109.5 .
H19B C19 H19C 109.5 .
O6 C20 C21 113.7(3) .
O6 C20 C17 105.6(3) .
C21 C20 C17 112.1(3) .
O6 C20 H20 103(3) .
C21 C20 H20 112(2) .
C17 C20 H20 110(2) .
C22 C21 C25 110.3(4) .
C22 C21 C20 110.2(4) .
C25 C21 C20 111.0(4) .
C22 C21 H21 105(3) .
C25 C21 H21 114(4) .
C20 C21 H21 106(4) .
C21 C22 C23 113.3(4) .
C21 C22 H22A 107(4) .
C23 C22 H22A 106(4) .
C21 C22 H22B 109(3) .
C23 C22 H22B 108(3) .
H22A C22 H22B 114(5) .
C26 C23 C22 112.3(4) .
C26 C23 C24 112.8(4) .
C22 C23 C24 110.1(4) .
C26 C23 H23 115(4) .
C22 C23 H23 103(4) .
C24 C23 H23 103(4) .
O7 C24 O6 107.1(3) .
O7 C24 C27 112.5(3) .
O6 C24 C27 109.6(3) .
O7 C24 C23 105.9(3) .
O6 C24 C23 109.0(3) .
C27 C24 C23 112.5(3) .
C21 C25 H25A 109.5 .
C21 C25 H25B 109.5 .
H25A C25 H25B 109.5 .
C21 C25 H25C 109.5 .
H25A C25 H25C 109.5 .
H25B C25 H25C 109.5 .
C23 C26 H26A 109.5 .
C23 C26 H26B 109.5 .
H26A C26 H26B 109.5 .
C23 C26 H26C 109.5 .
H26A C26 H26C 109.5 .
H26B C26 H26C 109.5 .
C28 C27 C24 123.2(4) .
C28 C27 H27 125(3) .
C24 C27 H27 112(3) .
C27 C28 C29 122.4(4) .
C27 C28 H28 115(3) .
C29 C28 H28 123(3) .
N1 C29 C28 111.3(3) .
N1 C29 C30 113.2(4) .
C28 C29 C30 112.8(4) .
N1 C29 H29 98(3) .
C28 C29 H29 111(3) .
C30 C29 H29 110(3) .
O8 C30 O7 110.9(3) .
O8 C30 C31 106.2(3) .
O7 C30 C31 106.6(3) .
O8 C30 C29 105.6(3) .
O7 C30 C29 112.1(3) .
C31 C30 C29 115.4(4) .
C30 C31 C32 103.7(4) .
C30 C31 H31A 111.0 .
C32 C31 H31A 111.0 .
C30 C31 H31B 111.0 .
C32 C31 H31B 111.0 .
H31A C31 H31B 109.0 .
C33 C32 C31 105.1(4) .
C33 C32 H32B 110.7 .
C31 C32 H32B 110.7 .
C33 C32 H32A 110.7 .
C31 C32 H32A 110.7 .
H32B C32 H32A 108.8 .
O8 C33 C34 108.1(4) .
O8 C33 C32 105.0(3) .
C34 C33 C32 111.6(4) .
O8 C33 C35 105.9(3) .
C34 C33 C35 111.3(4) .
C32 C33 C35 114.3(4) .
C33 C34 H34A 109.5 .
C33 C34 H34B 109.5 .
H34A C34 H34B 109.5 .
C33 C34 H34C 109.5 .
H34A C34 H34C 109.5 .
H34B C34 H34C 109.5 .
O9 C35 C36 111.4(4) .
O9 C35 C33 105.5(4) .
C36 C35 C33 115.2(4) .
O9 C35 H35 107(3) .
C36 C35 H35 106(3) .
C33 C35 H35 111(3) .
C37 C36 C35 112.0(4) .
C37 C36 H36A 107(4) .
C35 C36 H36A 110(3) .
C37 C36 H36B 110(3) .
C35 C36 H36B 113(3) .
H36A C36 H36B 104(5) .
C38 C37 C36 111.9(4) .
C38 C37 H37A 111(4) .
C36 C37 H37A 106(4) .
C38 C37 H37B 106(4) .
C36 C37 H37B 118(5) .
H37A C37 H37B 103(6) .
O10 C38 C37 105.7(4) .
O10 C38 C41 110.0(4) .
C37 C38 C41 111.0(4) .
O10 C38 C39 107.7(4) .
C37 C38 C39 109.3(4) .
C41 C38 C39 112.8(4) .
O9 C39 C40 111.2(4) .
O9 C39 C38 109.5(3) .
C40 C39 C38 116.3(5) .
O9 C39 K1 46.97(19) .
C40 C39 K1 145.7(4) .
C38 C39 K1 97.5(3) .
O9 C39 H39 101(3) .
C40 C39 H39 109(3) .
C38 C39 H39 109(3) .
K1 C39 H39 62(3) .
C39 C40 H40A 109.5 .
C39 C40 H40B 109.5 .
H40A C40 H40B 109.5 .
C39 C40 H40C 109.5 .
H40A C40 H40C 109.5 .
H40B C40 H40C 109.5 .
C42 C41 C38 115.6(5) .
C42 C41 H41A 117(4) .
C38 C41 H41A 98(4) .
C42 C41 H41B 111(4) .
C38 C41 H41B 109(4) .
H41A C41 H41B 104(6) .
C41 C42 H42A 109.5 .
C41 C42 H42B 109.5 .
H42A C42 H42B 109.5 .
C41 C42 H42C 109.5 .
H42A C42 H42C 109.5 .
H42B C42 H42C 109.5 .
N1 C43 C44 106.8(4) .
N1 C43 H43 126.6 .
C44 C43 H43 126.6 .
C43 C44 N3A 105.5(7) .
C43 C44 N3B 107.4(10) .
C43 C44 C45 134.6(4) .
N3A C44 C45 119.2(7) .
N3B C44 C45 116.4(10) .
C46 C45 C50 118.0(4) .
C46 C45 C44 123.0(4) .
C50 C45 C44 119.0(4) .
C45 C46 C47 121.3(5) .
C45 C46 H46 119.4 .
C47 C46 H46 119.4 .
C48 C47 C46 118.5(5) .
C48 C47 H47 122(4) .
C46 C47 H47 119(4) .
C49 C48 C47 121.0(5) .
C49 C48 Br1 118.5(4) .
C47 C48 Br1 120.4(4) .
C48 C49 C50 119.7(5) .
C48 C49 H49 126(3) .
C50 C49 H49 114(3) .
C49 C50 C45 121.6(5) .
C49 C50 H50 121(4) .
C45 C50 H50 117(4) .
N3A N2A N1 106.6(9) .
N2A N3A C44 110.3(9) .
N3B N2B N1 108.3(15) .
N2B N3B C44 106.6(15) .

loop_
_geom_bond_atom_site_label_1
_geom_bond_atom_site_label_2
_geom_bond_distance
_geom_bond_site_symmetry_2
Br1 C48 1.900(4) .
Br1 K1 3.6546(11) 4_464
K1 O8 2.662(3) .
K1 O9 2.707(3) .
K1 O5 2.711(4) .
K1 O1 2.719(3) .
K1 O2 2.934(4) .
K1 O4 2.987(3) .
K1 C1 3.170(5) .
K1 O10 3.231(4) .
K1 C16 3.402(4) .
K1 C39 3.476(5) .
K1 Br1 3.6546(11) 3_655
O1 C1 1.268(6) .
N1 C43 1.332(6) .
N1 N2A 1.346(12) .
N1 N2B 1.39(2) .
N1 C29 1.479(6) .
C1 O2 1.246(5) .
C1 C2 1.520(7) .
C2 C5 1.525(8) .
C2 C3 1.548(8) .
C2 H2 1.00(6) .
O3 C9 1.435(5) .
O3 C5 1.441(6) .
C3 C4 1.511(12) .
C3 H3A 0.9700 .
C3 H3B 0.9700 .
O4 C13 1.441(5) .
O4 H4O 0.8200 .
C4 H4A 0.9600 .
C4 H4B 0.9600 .
C4 H4C 0.9600 .
O5 C16 1.207(5) .
C5 C6 1.541(7) .
C5 H5 1.10(6) .
O6 C20 1.438(5) .
O6 C24 1.442(5) .
C6 C7 1.505(9) .
C6 H6A 0.98(8) .
C6 H6B 0.89(7) .
O7 C24 1.416(5) .
O7 C30 1.428(5) .
C7 C8 1.517(9) .
C7 H7A 0.91(7) .
C7 H7B 0.92(6) .
O8 C30 1.405(5) .
O8 C33 1.466(5) .
C8 C10 1.528(8) .
C8 C9 1.537(6) .
C8 H8 0.9800 .
O9 C35 1.435(6) .
O9 C39 1.440(6) .
C9 C11 1.537(6) .
C9 H9 1.02(5) .
O10 C38 1.420(6) .
O10 H10O 0.8200 .
C10 H10A 0.9600 .
C10 H10B 0.9600 .
C10 H10C 0.9600 .
O11 H11O 0.8504 .
O11 H11W 0.8550 .
C11 C13 1.529(6) .
C11 C12 1.531(7) .
C11 H11 0.9800 .
O12 H12O 0.8502 .
O12 H12W 0.8490 .
C12 H12A 0.9600 .
C12 H12B 0.9600 .
C12 H12C 0.9600 .
C13 C14 1.524(6) .
C13 H13 1.02(5) .
C14 C16 1.526(6) .
C14 C15 1.532(6) .
C14 H14 0.98(5) .
C15 H15A 0.9600 .
C15 H15B 0.9600 .
C15 H15C 0.9600 .
C16 C17 1.513(6) .
C17 C18 1.520(7) .
C17 C20 1.552(6) .
C17 H17 0.88(6) .
C18 C19 1.515(8) .
C18 H18A 0.92(7) .
C18 H18B 1.06(6) .
C19 H19A 0.9600 .
C19 H19B 0.9600 .
C19 H19C 0.9600 .
C20 C21 1.529(6) .
C20 H20 1.05(5) .
C21 C22 1.519(7) .
C21 C25 1.519(7) .
C21 H21 0.86(6) .
C22 C23 1.521(7) .
C22 H22A 0.85(6) .
C22 H22B 1.08(6) .
C23 C26 1.519(7) .
C23 C24 1.535(6) .
C23 H23 0.76(5) .
C24 C27 1.509(5) .
C25 H25A 0.9600 .
C25 H25B 0.9600 .
C25 H25C 0.9600 .
C26 H26A 0.9600 .
C26 H26B 0.9600 .
C26 H26C 0.9600 .
C27 C28 1.308(6) .
C27 H27 0.93(5) .
C28 C29 1.495(6) .
C28 H28 1.00(5) .
C29 C30 1.527(6) .
C29 H29 0.98(5) .
C30 C31 1.521(6) .
C31 C32 1.538(7) .
C31 H31A 0.9700 .
C31 H31B 0.9700 .
C32 C33 1.528(7) .
C32 H32B 0.9700 .
C32 H32A 0.9700 .
C33 C34 1.524(7) .
C33 C35 1.536(7) .
C34 H34A 0.9600 .
C34 H34B 0.9600 .
C34 H34C 0.9600 .
C35 C36 1.525(7) .
C35 H35 1.02(5) .
C36 C37 1.521(8) .
C36 H36A 0.92(6) .
C36 H36B 0.93(6) .
C37 C38 1.509(7) .
C37 H37A 0.93(6) .
C37 H37B 0.81(7) .
C38 C41 1.540(7) .
C38 C39 1.542(7) .
C39 C40 1.522(7) .
C39 H39 1.00(6) .
C40 H40A 0.9600 .
C40 H40B 0.9600 .
C40 H40C 0.9600 .
C41 C42 1.505(10) .
C41 H41A 0.99(7) .
C41 H41B 1.05(7) .
C42 H42A 0.9600 .
C42 H42B 0.9600 .
C42 H42C 0.9600 .
C43 C44 1.347(6) .
C43 H43 0.9300 .
C44 N3A 1.371(14) .
C44 N3B 1.42(2) .
C44 C45 1.478(7) .
C45 C46 1.378(7) .
C45 C50 1.386(7) .
C46 C47 1.390(8) .
C46 H46 0.9300 .
C47 C48 1.384(8) .
C47 H47 0.86(7) .
C48 C49 1.360(7) .
C49 C50 1.366(7) .
C49 H49 1.06(6) .
C50 H50 0.83(6) .
N2A N3A 1.290(14) .
N2B N3B 1.31(2) .

loop_
_geom_torsion_atom_site_label_1
_geom_torsion_atom_site_label_2
_geom_torsion_atom_site_label_3
_geom_torsion_atom_site_label_4
_geom_torsion
_geom_torsion_site_symmetry_1
K1 O1 C1 O2 18.5(5) .
K1 O1 C1 C2 -158.6(3) .
O1 C1 O2 K1 -16.9(4) .
C2 C1 O2 K1 160.2(4) .
O2 C1 C2 C5 -65.7(6) .
O1 C1 C2 C5 111.6(5) .
K1 C1 C2 C5 39.8(11) .
O2 C1 C2 C3 56.1(6) .
O1 C1 C2 C3 -126.7(5) .
K1 C1 C2 C3 161.6(8) .
C1 C2 C3 C4 52.6(8) .
C5 C2 C3 C4 173.3(6) .
C9 O3 C5 C2 -73.8(5) .
C9 O3 C5 C6 54.4(5) .
C1 C2 C5 O3 -44.0(5) .
C3 C2 C5 O3 -165.4(5) .
C1 C2 C5 C6 -170.2(4) .
C3 C2 C5 C6 68.4(6) .
O3 C5 C6 C7 -50.6(7) .
C2 C5 C6 C7 77.2(7) .
C5 C6 C7 C8 54.8(7) .
C6 C7 C8 C10 68.3(6) .
C6 C7 C8 C9 -57.3(6) .
C5 O3 C9 C8 -59.4(5) .
C5 O3 C9 C11 175.0(4) .
C7 C8 C9 O3 58.0(5) .
C10 C8 C9 O3 -67.9(6) .
C7 C8 C9 C11 178.0(4) .
C10 C8 C9 C11 52.1(6) .
O3 C9 C11 C13 -53.6(4) .
C8 C9 C11 C13 -176.0(4) .
O3 C9 C11 C12 -179.5(4) .
C8 C9 C11 C12 58.1(5) .
K1 O4 C13 C14 -92.3(3) .
K1 O4 C13 C11 143.1(3) .
C12 C11 C13 O4 63.0(5) .
C9 C11 C13 O4 -62.1(4) .
C12 C11 C13 C14 -55.5(5) .
C9 C11 C13 C14 179.4(3) .
O4 C13 C14 C16 59.5(4) .
C11 C13 C14 C16 -178.0(3) .
O4 C13 C14 C15 179.8(4) .
C11 C13 C14 C15 -57.7(5) .
K1 O5 C16 C17 97.6(4) .
K1 O5 C16 C14 -82.9(4) .
C13 C14 C16 O5 45.5(5) .
C15 C14 C16 O5 -78.5(5) .
C13 C14 C16 C17 -134.9(4) .
C15 C14 C16 C17 101.0(5) .
C13 C14 C16 K1 -2.8(4) .
C15 C14 C16 K1 -126.9(3) .
O5 C16 C17 C18 32.1(6) .
C14 C16 C17 C18 -147.5(4) .
K1 C16 C17 C18 85.4(4) .
O5 C16 C17 C20 -95.5(5) .
C14 C16 C17 C20 85.0(4) .
K1 C16 C17 C20 -42.1(4) .
C16 C17 C18 C19 72.2(6) .
C20 C17 C18 C19 -163.8(5) .
C24 O6 C20 C21 54.6(4) .
C24 O6 C20 C17 177.9(3) .
C16 C17 C20 O6 85.1(4) .
C18 C17 C20 O6 -42.0(5) .
C16 C17 C20 C21 -150.7(4) .
C18 C17 C20 C21 82.2(5) .
O6 C20 C21 C22 -47.1(5) .
C17 C20 C21 C22 -166.7(4) .
O6 C20 C21 C25 -169.6(4) .
C17 C20 C21 C25 70.8(5) .
C25 C21 C22 C23 171.3(4) .
C20 C21 C22 C23 48.3(5) .
C21 C22 C23 C26 179.3(4) .
C21 C22 C23 C24 -54.0(5) .
C30 O7 C24 O6 -86.1(4) .
C30 O7 C24 C27 34.4(5) .
C30 O7 C24 C23 157.7(3) .
C20 O6 C24 O7 -172.4(3) .
C20 O6 C24 C27 65.2(4) .
C20 O6 C24 C23 -58.3(4) .
C26 C23 C24 O7 -62.2(5) .
C22 C23 C24 O7 171.4(3) .
C26 C23 C24 O6 -177.1(4) .
C22 C23 C24 O6 56.5(4) .
C26 C23 C24 C27 61.1(5) .
C22 C23 C24 C27 -65.3(5) .
O7 C24 C27 C28 -6.2(5) .
O6 C24 C27 C28 112.9(4) .
C23 C24 C27 C28 -125.7(4) .
C24 C27 C28 C29 -3.2(6) .
C43 N1 C29 C28 -59.0(6) .
N2A N1 C29 C28 110.4(10) .
N2B N1 C29 C28 140.2(14) .
C43 N1 C29 C30 69.3(6) .
N2A N1 C29 C30 -121.3(10) .
N2B N1 C29 C30 -91.5(14) .
C27 C28 C29 N1 116.0(4) .
C27 C28 C29 C30 -12.5(6) .
C33 O8 C30 O7 96.8(4) .
K1 O8 C30 O7 -87.0(4) .
C33 O8 C30 C31 -18.7(5) .
K1 O8 C30 C31 157.6(3) .
C33 O8 C30 C29 -141.6(4) .
K1 O8 C30 C29 34.7(4) .
C24 O7 C30 O8 67.2(4) .
C24 O7 C30 C31 -177.6(3) .
C24 O7 C30 C29 -50.5(5) .
N1 C29 C30 O8 148.6(3) .
C28 C29 C30 O8 -83.9(4) .
N1 C29 C30 O7 -90.6(4) .
C28 C29 C30 O7 36.9(5) .
N1 C29 C30 C31 31.7(5) .
C28 C29 C30 C31 159.2(4) .
O8 C30 C31 C32 27.2(5) .
O7 C30 C31 C32 -91.1(4) .
C29 C30 C31 C32 143.7(4) .
C30 C31 C32 C33 -25.7(5) .
C30 O8 C33 C34 -117.3(4) .
K1 O8 C33 C34 65.9(4) .
C30 O8 C33 C32 2.0(5) .
K1 O8 C33 C32 -174.9(3) .
C30 O8 C33 C35 123.3(4) .
K1 O8 C33 C35 -53.6(4) .
C31 C32 C33 O8 15.3(5) .
C31 C32 C33 C34 132.2(4) .
C31 C32 C33 C35 -100.4(4) .
C39 O9 C35 C36 -53.9(5) .
K1 O9 C35 C36 82.4(4) .
C39 O9 C35 C33 -179.5(3) .
K1 O9 C35 C33 -43.2(4) .
O8 C33 C35 O9 60.1(4) .
C34 C33 C35 O9 -57.2(4) .
C32 C33 C35 O9 175.2(4) .
O8 C33 C35 C36 -63.1(5) .
C34 C33 C35 C36 179.6(4) .
C32 C33 C35 C36 52.0(5) .
O9 C35 C36 C37 48.2(5) .
C33 C35 C36 C37 168.3(4) .
C35 C36 C37 C38 -51.1(6) .
K1 O10 C38 C37 104.5(3) .
K1 O10 C38 C41 -135.6(4) .
K1 O10 C38 C39 -12.3(4) .
C36 C37 C38 O10 -60.7(5) .
C36 C37 C38 C41 -179.9(5) .
C36 C37 C38 C39 55.0(6) .
C35 O9 C39 C40 -71.5(5) .
K1 O9 C39 C40 148.3(4) .
C35 O9 C39 C38 58.3(5) .
K1 O9 C39 C38 -81.9(4) .
C35 O9 C39 K1 140.2(4) .
O10 C38 C39 O9 57.6(5) .
C37 C38 C39 O9 -56.8(5) .
C41 C38 C39 O9 179.1(4) .
O10 C38 C39 C40 -175.5(5) .
C37 C38 C39 C40 70.2(6) .
C41 C38 C39 C40 -53.9(6) .
O10 C38 C39 K1 10.7(4) .
C37 C38 C39 K1 -103.7(3) .
C41 C38 C39 K1 132.3(4) .
O10 C38 C41 C42 65.0(7) .
C37 C38 C41 C42 -178.4(6) .
C39 C38 C41 C42 -55.3(8) .
N2A N1 C43 C44 11.0(10) .
N2B N1 C43 C44 -17.2(14) .
C29 N1 C43 C44 -179.1(5) .
N1 C43 C44 N3A -11.4(10) .
N1 C43 C44 N3B 14.8(13) .
N1 C43 C44 C45 179.0(5) .
C43 C44 C45 C46 -7.2(8) .
N3A C44 C45 C46 -175.7(11) .
N3B C44 C45 C46 155.9(13) .
C43 C44 C45 C50 175.5(5) .
N3A C44 C45 C50 7.0(12) .
N3B C44 C45 C50 -21.4(14) .
C50 C45 C46 C47 1.2(8) .
C44 C45 C46 C47 -176.2(5) .
C45 C46 C47 C48 -0.6(8) .
C46 C47 C48 C49 -1.3(8) .
C46 C47 C48 Br1 176.4(4) .
K1 Br1 C48 C49 -124.1(3) 4_464
K1 Br1 C48 C47 58.1(4) 4_464
C47 C48 C49 C50 2.5(8) .
Br1 C48 C49 C50 -175.2(4) .
C48 C49 C50 C45 -1.9(8) .
C46 C45 C50 C49 0.1(8) .
C44 C45 C50 C49 177.5(5) .
C43 N1 N2A N3A -5.9(10) .
C29 N1 N2A N3A -177.7(7) .
N1 N2A N3A C44 -1.6(11) .
C43 C44 N3A N2A 8.2(11) .
C45 C44 N3A N2A 179.7(7) .
C43 N1 N2B N3B 13.2(17) .
C29 N1 N2B N3B 178.7(10) .
N1 N2B N3B C44 -3.8(17) .
C43 C44 N3B N2B -6.7(15) .
C45 C44 N3B N2B -174.2(10) .
